data_1534798
loop_
_publ_author_name
'Gudat, A.'
'Kniep, R.'
'Rabenau, A.'

_publ_section_title
;
 Ba2(Ni1-xLix)Ni2N2: Ein niedervalentes Nitridoniccolat mit gewellten
 Schichten (NiN2/2) (Ni1-xLix) - (NiN2/2)
;
_journal_name_full 'Zeitschrift fuer Anorganische und Allgemeine Chemie'
_journal_page_first 8
_journal_page_last 12
_journal_volume 607
_journal_year 1992
_chemical_formula_sum 'Ba2 Li0.43 N2 Ni2.57'
_chemical_name_systematic 'Ba2 (Ni0.57 Li0.43) Ni2 N2'
_space_group_IT_number 64
_symmetry_space_group_name_Hall '-C 2ac 2'
_symmetry_space_group_name_H-M 'C m c a'
_cell_angle_alpha 90
_cell_angle_beta 90
_cell_angle_gamma 90
_cell_formula_units_Z 4
_cell_length_a 7.133
_cell_length_b 10.274
_cell_length_c 7.522
_cell_volume 551.246
_citation_journal_id_ASTM ZAACAB
_cod_data_source_file Gudat_ZAACAB_1992_83.cif
_cod_data_source_block Ba2Li0.43N2Ni2.57
_cod_original_cell_volume 551.2455
_cod_database_code 1534798

loop_
_symmetry_equiv_pos_as_xyz
x,y,z
-x+1/2,-y,z+1/2
x,-y,-z
-x+1/2,y,-z+1/2
-x,-y,-z
x-1/2,y,-z-1/2
-x,y,z
x-1/2,-y,z-1/2
x+1/2,y+1/2,z
-x+1,-y+1/2,z+1/2
x+1/2,-y+1/2,-z
-x+1,y+1/2,-z+1/2
-x+1/2,-y+1/2,-z
x,y+1/2,-z-1/2
-x+1/2,y+1/2,z
x,-y+1/2,z-1/2

loop_
_atom_site_label
_atom_site_type_symbol
_atom_site_fract_x
_atom_site_fract_y
_atom_site_fract_z
_atom_site_occupancy
_atom_site_U_iso_or_equiv
Ni1 Ni 0.25 0.4214 0.25 1 0.0
Ni2 Ni+1 0 0 0 0.57 0.0
Li1 Li+1 0 0 0 0.43 0.0
Ba1 Ba+2 0 0.1667 0.4082 1 0.0
N1 N-3 0 0.4236 0.2634 1 0.0
